data_4305790
loop_
_publ_author_name
'Andrew B. Jackson'
'Chetna Khosla'
'Peter S. White'
'Joseph L. Templeton'

_publ_contact_author_address
;
University of North Carolina-Chapel Hill, Chemistry
Kenan and Caudill Labs
CB#3290
Chapel Hill, NC, USA 27599
;
_publ_contact_author_email joetemp@unc.edu
_publ_contact_author_name 'Joseph L. Templeton'
_publ_contact_author_phone 919-966-4575
_publ_section_title
;
Reduction of an \h2-Iminoacyl Ligand to \h2-Iminium Enabled by Adjacent
Carbon Monoxide Ligand Replacement with a Variable Electron Donor Alkyne
Ligand in a Cationic Tungsten(II) Bis(acetylacetonate) Complex
;
_journal_name_full 'Inorganic Chemistry'
_journal_page_first 8776
_journal_page_last 8787
_journal_paper_doi 10.1021/ic800738a
_journal_volume 47
_journal_year 2008
_chemical_formula_moiety 'C26 H28 N O4 W, C32 H12 B F24'
_chemical_formula_sum 'C58 H40 B F24 N O4 W'
_chemical_formula_weight 1465.57
_chemical_name_systematic
;

 ?

;
_space_group_IT_number 2
_symmetry_cell_setting triclinic
_symmetry_space_group_name_Hall '-P 1'
_symmetry_space_group_name_H-M 'P -1'
_atom_sites_solution_hydrogens geom
_atom_sites_solution_primary direct
_atom_sites_solution_secondary difmap
_audit_creation_method SHELXL-97
_cell_angle_alpha 111.900(2)
_cell_angle_beta 99.667(2)
_cell_angle_gamma 99.845(2)
_cell_formula_units_Z 2
_cell_length_a 12.9884(4)
_cell_length_b 14.3778(5)
_cell_length_c 17.9290(6)
_cell_measurement_reflns_used 9997
_cell_measurement_temperature 100(2)
_cell_measurement_theta_max 24.11
_cell_measurement_theta_min 2.37
_cell_volume 2960.84(18)
_computing_cell_refinement 'Bruker APEX2'
_computing_data_collection 'Bruker APEX2'
_computing_data_reduction 'Bruker APEX2'
_computing_molecular_graphics 'Bruker SHELXTL'
_computing_publication_material 'Bruker SHELXTL'
_computing_structure_refinement 'SHELXL-97 (Sheldrick, 1997)'
_computing_structure_solution 'NRCVAX Solver'
_diffrn_ambient_temperature 100(2)
_diffrn_measured_fraction_theta_full 0.998
_diffrn_measured_fraction_theta_max 0.998
_diffrn_measurement_device_type 'CCD area detector'
_diffrn_measurement_method 'phi and omega scans'
_diffrn_radiation_monochromator graphite
_diffrn_radiation_source 'fine-focus sealed tube'
_diffrn_radiation_type MoK\a
_diffrn_radiation_wavelength 0.71073
_diffrn_reflns_av_R_equivalents 0.0492
_diffrn_reflns_av_sigmaI/netI 0.0520
_diffrn_reflns_limit_h_max 15
_diffrn_reflns_limit_h_min -15
_diffrn_reflns_limit_k_max 17
_diffrn_reflns_limit_k_min -17
_diffrn_reflns_limit_l_max 21
_diffrn_reflns_limit_l_min -21
_diffrn_reflns_number 43710
_diffrn_reflns_theta_full 25.00
_diffrn_reflns_theta_max 25.00
_diffrn_reflns_theta_min 1.64
_exptl_absorpt_coefficient_mu 2.073
_exptl_absorpt_correction_T_max 0.8195
_exptl_absorpt_correction_T_min 0.7462
_exptl_absorpt_correction_type multi-scan
_exptl_absorpt_process_details SADABS
_exptl_crystal_colour clear
_exptl_crystal_density_diffrn 1.644
_exptl_crystal_density_meas 0
_exptl_crystal_density_method 'not measured'
_exptl_crystal_description block
_exptl_crystal_F_000 1444
_exptl_crystal_size_max 0.15
_exptl_crystal_size_mid 0.15
_exptl_crystal_size_min 0.10
_refine_diff_density_max 1.761
_refine_diff_density_min -1.697
_refine_diff_density_rms 0.119
_refine_ls_extinction_coef 0.00117(19)
_refine_ls_extinction_expression Fc^*^=kFc[1+0.001xFc^2^\l^3^/sin(2\q)]^-1/4^
_refine_ls_extinction_method SHELXL
_refine_ls_goodness_of_fit_ref 1.074
_refine_ls_hydrogen_treatment constr
_refine_ls_matrix_type full
_refine_ls_number_parameters 808
_refine_ls_number_reflns 10391
_refine_ls_number_restraints 0
_refine_ls_restrained_S_all 1.074
_refine_ls_R_factor_all 0.0789
_refine_ls_R_factor_gt 0.0611
_refine_ls_shift/su_max 0.000
_refine_ls_shift/su_mean 0.000
_refine_ls_structure_factor_coef Fsqd
_refine_ls_weighting_details 'calc w=1/[\s^2^(Fo^2^)+(0.0497P)^2^+17.8529P] where P=(Fo^2^+2Fc^2^)/3'
_refine_ls_weighting_scheme calc
_refine_ls_wR_factor_gt 0.1361
_refine_ls_wR_factor_ref 0.1450
_reflns_number_gt 8498
_reflns_number_total 10391
_reflns_threshold_expression >2sigma(I)
_cod_data_source_file ic800738a_si_002_2.cif
_cod_data_source_block c06106
_cod_depositor_comments
;
The following automatic conversions were performed:
'_symmetry_cell_setting' value 'Triclinic' changed to 'triclinic'
according to '/home/saulius/struct/CIF-dictionaries/cif_core.dic'
dictionary named 'cif_core.dic' version 2.4.1 from 2010-06-29.

Automatic conversion script
Id: cif_fix_enum 1527 2010-12-29 10:47:43Z saulius 
;
_cod_original_cell_volume 2960.84(17)
_cod_database_code 4305790

loop_
_symmetry_equiv_pos_as_xyz
'x, y, z'
'-x, -y, -z'

loop_
_atom_site_label
_atom_site_type_symbol
_atom_site_fract_x
_atom_site_fract_y
_atom_site_fract_z
_atom_site_U_iso_or_equiv
_atom_site_adp_type
_atom_site_occupancy
_atom_site_symmetry_multiplicity
_atom_site_calc_flag
_atom_site_refinement_flags
_atom_site_disorder_assembly
_atom_site_disorder_group
W1 W 0.17072(3) 0.49495(2) 0.22194(2) 0.04436(14) Uani 1 1 d . . .
C1 C -0.0113(9) 0.5676(11) 0.3194(9) 0.121(5) Uani 1 1 d . . .
H1A H -0.0342 0.5401 0.3581 0.181 Uiso 1 1 calc R . .
H1B H -0.0686 0.5392 0.2678 0.181 Uiso 1 1 calc R . .
H1C H 0.0030 0.6434 0.3446 0.181 Uiso 1 1 calc R . .
N2 N 0.0814(7) 0.5398(6) 0.3022(5) 0.066(2) Uani 1 1 d . . .
C3 C 0.1662(8) 0.5321(6) 0.3433(5) 0.061(2) Uani 1 1 d . . .
C4 C 0.2051(9) 0.5470(7) 0.4293(5) 0.068(3) Uani 1 1 d . . .
C5 C 0.2941(9) 0.5113(10) 0.4493(7) 0.090(4) Uani 1 1 d . . .
H5 H 0.3296 0.4807 0.4076 0.108 Uiso 1 1 calc R . .
C6 C 0.3317(11) 0.5195(13) 0.5286(8) 0.121(6) Uani 1 1 d . . .
H6 H 0.3931 0.4957 0.5423 0.146 Uiso 1 1 calc R . .
C7 C 0.2782(15) 0.5633(13) 0.5875(8) 0.127(7) Uani 1 1 d . . .
H7 H 0.3018 0.5662 0.6417 0.152 Uiso 1 1 calc R . .
C8 C 0.1903(16) 0.6035(10) 0.5712(7) 0.122(6) Uani 1 1 d . . .
H8 H 0.1576 0.6371 0.6139 0.146 Uiso 1 1 calc R . .
C9 C 0.1526(12) 0.5926(8) 0.4902(6) 0.096(4) Uani 1 1 d . . .
H9 H 0.0911 0.6162 0.4763 0.115 Uiso 1 1 calc R . .
C10 C 0.2055(6) 0.6356(6) 0.2202(5) 0.0448(19) Uani 1 1 d . . .
H10 H 0.1760 0.6790 0.1984 0.054 Uiso 1 1 calc R . .
C11 C 0.2909(6) 0.6325(6) 0.2660(4) 0.0432(18) Uani 1 1 d . . .
C12 C 0.3979(6) 0.6921(5) 0.3129(4) 0.0376(17) Uani 1 1 d . . .
C13 C 0.4682(6) 0.6568(6) 0.3577(5) 0.0428(18) Uani 1 1 d . . .
H13 H 0.4440 0.5907 0.3580 0.051 Uiso 1 1 calc R . .
C14 C 0.5710(7) 0.7148(6) 0.4012(5) 0.049(2) Uani 1 1 d . . .
H14 H 0.6173 0.6887 0.4308 0.059 Uiso 1 1 calc R . .
C15 C 0.6075(7) 0.8111(6) 0.4022(5) 0.049(2) Uani 1 1 d . . .
H15 H 0.6790 0.8513 0.4322 0.059 Uiso 1 1 calc R . .
C16 C 0.5401(7) 0.8490(6) 0.3596(5) 0.053(2) Uani 1 1 d . . .
H16 H 0.5655 0.9157 0.3608 0.064 Uiso 1 1 calc R . .
C17 C 0.4363(7) 0.7913(6) 0.3152(5) 0.0463(19) Uani 1 1 d . . .
H17 H 0.3906 0.8185 0.2861 0.056 Uiso 1 1 calc R . .
O18 O 0.3026(5) 0.4410(4) 0.2580(4) 0.073(2) Uani 1 1 d . . .
C19 C 0.3578(9) 0.3854(7) 0.2111(7) 0.082(3) Uani 1 1 d . . .
C20 C 0.3442(9) 0.3547(9) 0.1243(7) 0.082(3) Uani 1 1 d . . .
H20 H 0.3897 0.3154 0.0978 0.098 Uiso 1 1 calc R . .
C21 C 0.2670(9) 0.3796(7) 0.0766(6) 0.067(3) Uani 1 1 d . . .
O22 O 0.2059(4) 0.4314(4) 0.1098(4) 0.0519(14) Uani 1 1 d . . .
C23 C 0.4352(12) 0.3518(10) 0.2634(8) 0.143(7) Uani 1 1 d . . .
H23A H 0.4992 0.4094 0.2960 0.215 Uiso 1 1 calc R . .
H23B H 0.4569 0.2926 0.2269 0.215 Uiso 1 1 calc R . .
H23C H 0.3993 0.3316 0.3009 0.215 Uiso 1 1 calc R . .
C24 C 0.2555(8) 0.3432(7) -0.0121(5) 0.063(2) Uani 1 1 d . . .
H24A H 0.1799 0.3073 -0.0417 0.094 Uiso 1 1 calc R . .
H24B H 0.3010 0.2952 -0.0290 0.094 Uiso 1 1 calc R . .
H24C H 0.2780 0.4023 -0.0256 0.094 Uiso 1 1 calc R . .
O25 O 0.0988(5) 0.3419(4) 0.1924(3) 0.0524(14) Uani 1 1 d . . .
C26 C 0.0261(9) 0.2772(8) 0.1353(7) 0.073(3) Uani 1 1 d . . .
C27 C -0.0420(9) 0.3011(9) 0.0781(7) 0.082(3) Uani 1 1 d . . .
H27 H -0.0952 0.2456 0.0335 0.099 Uiso 1 1 calc R . .
C28 C -0.0349(9) 0.4052(9) 0.0839(7) 0.087(4) Uani 1 1 d . . .
O29 O 0.0290(4) 0.4837(4) 0.1383(3) 0.0453(13) Uani 1 1 d . . .
C30 C 0.0070(7) 0.1655(6) 0.1261(6) 0.059(2) Uani 1 1 d . . .
H30A H 0.0730 0.1423 0.1203 0.088 Uiso 1 1 calc R . .
H30B H -0.0518 0.1211 0.0767 0.088 Uiso 1 1 calc R . .
H30C H -0.0126 0.1614 0.1755 0.088 Uiso 1 1 calc R . .
C31 C -0.1149(8) 0.4192(8) 0.0205(6) 0.081(3) Uani 1 1 d . . .
H31A H -0.1490 0.4735 0.0489 0.121 Uiso 1 1 calc R . .
H31B H -0.1704 0.3539 -0.0122 0.121 Uiso 1 1 calc R . .
H31C H -0.0776 0.4394 -0.0163 0.121 Uiso 1 1 calc R . .
B40 B 0.7606(6) 0.9963(6) 0.2384(5) 0.0306(17) Uani 1 1 d . . .
C41 C 0.7021(6) 0.8720(5) 0.2081(4) 0.0333(16) Uani 1 1 d . . .
C42 C 0.7491(6) 0.8079(5) 0.2376(4) 0.0392(17) Uani 1 1 d . . .
H42 H 0.8206 0.8347 0.2723 0.047 Uiso 1 1 calc R . .
C43 C 0.6950(8) 0.7062(6) 0.2181(4) 0.049(2) Uani 1 1 d . . .
C44 C 0.5914(8) 0.6646(6) 0.1684(4) 0.052(2) Uani 1 1 d . . .
H44 H 0.5549 0.5948 0.1541 0.062 Uiso 1 1 calc R . .
C45 C 0.5416(7) 0.7266(6) 0.1397(4) 0.0445(19) Uani 1 1 d . . .
C46 C 0.5953(6) 0.8278(5) 0.1595(4) 0.0336(15) Uani 1 1 d . . .
H46 H 0.5585 0.8688 0.1394 0.040 Uiso 1 1 calc R . .
C47 C 0.7527(11) 0.6413(8) 0.2486(5) 0.076(3) Uani 1 1 d . . .
C48 C 0.4295(7) 0.6821(7) 0.0833(5) 0.056(2) Uani 1 1 d . . .
F41 F 0.8142(5) 0.6915(4) 0.3247(3) 0.0741(16) Uani 1 1 d . . .
F42 F 0.8111(8) 0.5979(6) 0.1993(4) 0.146(4) Uani 1 1 d . . .
F43 F 0.6836(8) 0.5614(5) 0.2520(4) 0.130(3) Uani 1 1 d . . .
F44 F 0.3726(5) 0.6069(4) 0.0956(4) 0.094(2) Uani 1 1 d . . .
F45 F 0.4327(5) 0.6381(7) 0.0043(3) 0.122(3) Uani 1 1 d . . .
F46 F 0.3721(4) 0.7514(4) 0.0900(4) 0.0774(17) Uani 1 1 d . . .
C51 C 0.7192(5) 1.0533(5) 0.3210(4) 0.0303(15) Uani 1 1 d . . .
C52 C 0.7708(6) 1.0649(5) 0.4006(4) 0.0337(16) Uani 1 1 d . . .
H52 H 0.8357 1.0435 0.4072 0.040 Uiso 1 1 calc R . .
C53 C 0.7316(6) 1.1062(5) 0.4699(4) 0.0370(16) Uani 1 1 d . . .
C54 C 0.6362(6) 1.1382(5) 0.4632(4) 0.0401(17) Uani 1 1 d . . .
H54 H 0.6090 1.1673 0.5104 0.048 Uiso 1 1 calc R . .
C55 C 0.5820(6) 1.1256(5) 0.3842(4) 0.0364(16) Uani 1 1 d . . .
C56 C 0.6231(5) 1.0852(5) 0.3165(4) 0.0345(16) Uani 1 1 d . . .
H56 H 0.5844 1.0786 0.2641 0.041 Uiso 1 1 calc R . .
C57 C 0.7923(7) 1.1193(6) 0.5525(5) 0.048(2) Uani 1 1 d . . .
C58 C 0.4773(6) 1.1560(6) 0.3762(5) 0.0448(19) Uani 1 1 d . . .
F51 F 0.8665(8) 1.0751(10) 0.5517(4) 0.193(6) Uani 1 1 d . . .
F52 F 0.7316(7) 1.0824(8) 0.5913(5) 0.137(3) Uani 1 1 d . . .
F53 F 0.8282(8) 1.2131(5) 0.6056(4) 0.153(4) Uani 1 1 d . . .
F54 F 0.4038(4) 1.1039(5) 0.3999(4) 0.0789(16) Uani 1 1 d . . .
F55 F 0.4865(4) 1.2549(4) 0.4221(3) 0.0668(14) Uani 1 1 d . . .
F56 F 0.4295(4) 1.1373(5) 0.2983(3) 0.0837(19) Uani 1 1 d . . .
C61 C 0.7273(5) 1.0390(5) 0.1676(4) 0.0296(14) Uani 1 1 d . . .
C62 C 0.7369(5) 1.1457(5) 0.1917(4) 0.0333(15) Uani 1 1 d . . .
H62 H 0.7584 1.1906 0.2492 0.040 Uiso 1 1 calc R . .
C63 C 0.7160(6) 1.1873(5) 0.1338(4) 0.0417(18) Uani 1 1 d . . .
C64 C 0.6842(6) 1.1255(6) 0.0497(4) 0.0407(17) Uani 1 1 d . . .
H64 H 0.6696 1.1543 0.0104 0.049 Uiso 1 1 calc R . .
C65 C 0.6741(5) 1.0196(5) 0.0242(4) 0.0324(15) Uani 1 1 d . . .
C66 C 0.6969(5) 0.9784(5) 0.0824(4) 0.0280(14) Uani 1 1 d . . .
H66 H 0.6914 0.9062 0.0631 0.034 Uiso 1 1 calc R . .
C67 C 0.7251(10) 1.3022(7) 0.1647(6) 0.068(3) Uani 1 1 d . . .
C68 C 0.6394(6) 0.9495(6) -0.0662(4) 0.0428(18) Uani 1 1 d . . .
F61 F 0.8110(5) 1.3576(3) 0.2280(3) 0.0759(16) Uani 1 1 d . . .
F62 F 0.6410(6) 1.3252(5) 0.1945(5) 0.119(3) Uani 1 1 d . . .
F63 F 0.7289(9) 1.3379(4) 0.1089(4) 0.144(4) Uani 1 1 d . . .
F64 F 0.6023(7) 0.9938(4) -0.1134(3) 0.108(3) Uani 1 1 d . . .
F65 F 0.5624(5) 0.8660(4) -0.0835(3) 0.0738(16) Uani 1 1 d . . .
F66 F 0.7185(5) 0.9128(5) -0.0945(3) 0.095(2) Uani 1 1 d . . .
C71 C 0.8926(5) 1.0187(5) 0.2589(4) 0.0335(16) Uani 1 1 d . . .
C72 C 0.9445(6) 0.9510(6) 0.2099(5) 0.0444(19) Uani 1 1 d . . .
H72 H 0.9021 0.8883 0.1651 0.053 Uiso 1 1 calc R . .
C73 C 1.0565(6) 0.9732(7) 0.2252(6) 0.057(2) Uani 1 1 d . . .
C74 C 1.1204(6) 1.0639(6) 0.2880(5) 0.053(2) Uani 1 1 d . . .
H74 H 1.1969 1.0778 0.2985 0.064 Uiso 1 1 calc R . .
C75 C 1.0730(6) 1.1344(6) 0.3357(5) 0.0425(18) Uani 1 1 d . . .
C76 C 0.9601(5) 1.1106(5) 0.3217(4) 0.0372(16) Uani 1 1 d . . .
H76 H 0.9284 1.1590 0.3565 0.045 Uiso 1 1 calc R . .
C77 C 1.1058(8) 0.8981(10) 0.1704(10) 0.109(6) Uani 1 1 d . . .
C78 C 1.1395(7) 1.2320(7) 0.4046(6) 0.065(3) Uani 1 1 d . . .
F71 F 1.1052(7) 0.9091(7) 0.1003(6) 0.156(4) Uani 1 1 d . . .
F72 F 1.0521(5) 0.8007(5) 0.1425(7) 0.169(5) Uani 1 1 d . . .
F73 F 1.2089(5) 0.9088(6) 0.2013(6) 0.150(4) Uani 1 1 d . . .
F74 F 1.2393(4) 1.2591(4) 0.4004(4) 0.095(2) Uani 1 1 d . . .
F75 F 1.1505(7) 1.2275(6) 0.4789(4) 0.137(3) Uani 1 1 d . . .
F76 F 1.0977(4) 1.3111(4) 0.4120(5) 0.105(3) Uani 1 1 d . . .

loop_
_atom_site_aniso_label
_atom_site_aniso_U_11
_atom_site_aniso_U_22
_atom_site_aniso_U_33
_atom_site_aniso_U_23
_atom_site_aniso_U_13
_atom_site_aniso_U_12
W1 0.0544(2) 0.03077(18) 0.03175(19) 0.00004(13) -0.00639(13) 0.01727(14)
C1 0.066(7) 0.109(11) 0.125(12) -0.015(9) 0.020(7) 0.016(7)
N2 0.084(6) 0.043(4) 0.057(5) 0.002(4) 0.026(4) 0.016(4)
C3 0.086(7) 0.034(5) 0.045(5) 0.011(4) -0.003(5) 0.002(4)
C4 0.101(8) 0.042(5) 0.033(5) 0.007(4) 0.008(5) -0.020(5)
C5 0.073(7) 0.118(10) 0.057(7) 0.054(7) -0.022(5) -0.036(7)
C6 0.090(9) 0.170(14) 0.074(9) 0.078(10) -0.029(7) -0.057(9)
C7 0.156(15) 0.133(13) 0.038(7) 0.041(8) -0.019(8) -0.062(11)
C8 0.220(19) 0.072(8) 0.033(7) 0.002(6) 0.016(9) -0.003(10)
C9 0.167(13) 0.053(6) 0.046(6) 0.008(5) 0.019(7) 0.010(7)
C10 0.048(4) 0.037(4) 0.036(4) 0.004(3) -0.007(3) 0.019(3)
C11 0.059(5) 0.033(4) 0.026(4) -0.002(3) 0.006(4) 0.019(4)
C12 0.050(4) 0.034(4) 0.021(4) 0.004(3) 0.007(3) 0.012(3)
C13 0.047(4) 0.035(4) 0.039(4) 0.011(3) 0.007(4) 0.003(3)
C14 0.050(5) 0.048(5) 0.044(5) 0.021(4) 0.006(4) 0.004(4)
C15 0.048(5) 0.047(5) 0.036(4) 0.007(4) 0.012(4) -0.007(4)
C16 0.074(6) 0.033(4) 0.041(5) 0.009(4) 0.018(4) 0.001(4)
C17 0.069(5) 0.035(4) 0.030(4) 0.008(3) 0.013(4) 0.013(4)
O18 0.080(4) 0.034(3) 0.060(4) -0.014(3) -0.029(3) 0.028(3)
C19 0.090(8) 0.043(5) 0.077(7) 0.000(5) -0.018(6) 0.023(5)
C20 0.097(8) 0.080(7) 0.065(7) 0.017(6) 0.016(6) 0.048(7)
C21 0.086(7) 0.046(5) 0.068(7) 0.023(5) 0.022(6) 0.008(5)
O22 0.056(3) 0.035(3) 0.068(4) 0.015(3) 0.034(3) 0.016(3)
C23 0.179(14) 0.099(9) 0.086(9) -0.024(7) -0.058(9) 0.109(10)
C24 0.081(6) 0.049(5) 0.052(6) 0.010(4) 0.024(5) 0.020(5)
O25 0.064(4) 0.038(3) 0.041(3) 0.004(3) 0.015(3) 0.002(3)
C26 0.070(6) 0.062(6) 0.081(8) 0.018(6) 0.033(6) 0.016(5)
C27 0.079(7) 0.069(7) 0.067(7) 0.008(6) -0.011(6) 0.012(6)
C28 0.081(7) 0.071(7) 0.070(7) -0.004(6) -0.019(6) 0.039(6)
O29 0.043(3) 0.039(3) 0.039(3) 0.005(3) -0.002(2) 0.011(2)
C30 0.051(5) 0.033(4) 0.072(6) 0.005(4) 0.013(4) 0.000(4)
C31 0.072(7) 0.070(7) 0.065(7) 0.012(5) -0.028(5) 0.010(5)
B40 0.029(4) 0.029(4) 0.027(4) 0.005(3) 0.004(3) 0.008(3)
C41 0.043(4) 0.026(4) 0.023(3) 0.001(3) 0.007(3) 0.010(3)
C42 0.058(5) 0.033(4) 0.024(4) 0.006(3) 0.009(3) 0.019(3)
C43 0.095(7) 0.025(4) 0.022(4) 0.004(3) 0.011(4) 0.019(4)
C44 0.099(7) 0.020(4) 0.025(4) 0.003(3) 0.014(4) 0.005(4)
C45 0.061(5) 0.032(4) 0.024(4) 0.004(3) 0.006(3) -0.008(4)
C46 0.047(4) 0.026(4) 0.024(4) 0.008(3) 0.010(3) 0.006(3)
C47 0.157(11) 0.052(6) 0.034(5) 0.018(4) 0.029(6) 0.056(7)
C48 0.065(6) 0.045(5) 0.036(5) 0.009(4) 0.009(4) -0.022(4)
F41 0.122(5) 0.067(3) 0.045(3) 0.024(3) 0.013(3) 0.057(3)
F42 0.296(11) 0.158(7) 0.069(4) 0.063(5) 0.085(6) 0.190(8)
F43 0.236(9) 0.050(4) 0.096(5) 0.045(4) -0.002(6) 0.029(5)
F44 0.088(4) 0.058(4) 0.107(5) 0.036(4) -0.002(4) -0.031(3)
F45 0.088(4) 0.174(7) 0.031(3) -0.006(4) -0.005(3) -0.018(5)
F46 0.063(3) 0.057(3) 0.084(4) 0.027(3) -0.018(3) -0.013(3)
C51 0.030(3) 0.024(3) 0.029(4) 0.006(3) 0.004(3) 0.003(3)
C52 0.042(4) 0.026(3) 0.023(3) 0.000(3) 0.004(3) 0.009(3)
C53 0.046(4) 0.029(4) 0.023(4) 0.001(3) 0.003(3) 0.004(3)
C54 0.040(4) 0.037(4) 0.031(4) 0.000(3) 0.012(3) 0.008(3)
C55 0.038(4) 0.033(4) 0.031(4) 0.008(3) 0.007(3) 0.006(3)
C56 0.036(4) 0.030(4) 0.024(4) 0.002(3) 0.004(3) 0.004(3)
C57 0.059(5) 0.049(5) 0.032(4) 0.013(4) 0.009(4) 0.018(4)
C58 0.038(4) 0.054(5) 0.033(4) 0.008(4) 0.015(3) 0.008(4)
F51 0.224(9) 0.360(14) 0.035(3) 0.055(6) 0.030(5) 0.240(11)
F52 0.126(6) 0.209(9) 0.083(5) 0.101(6) -0.004(4) -0.002(6)
F53 0.259(10) 0.059(4) 0.055(4) 0.003(3) -0.081(5) -0.006(5)
F54 0.047(3) 0.082(4) 0.103(5) 0.033(4) 0.026(3) 0.011(3)
F55 0.058(3) 0.060(3) 0.062(3) 0.000(3) 0.009(2) 0.029(3)
F56 0.064(3) 0.140(5) 0.041(3) 0.016(3) 0.012(2) 0.063(4)
C61 0.026(3) 0.026(3) 0.031(4) 0.007(3) 0.006(3) 0.003(3)
C62 0.039(4) 0.027(4) 0.024(4) 0.001(3) 0.005(3) 0.009(3)
C63 0.062(5) 0.026(4) 0.034(4) 0.008(3) 0.005(4) 0.017(3)
C64 0.053(4) 0.040(4) 0.031(4) 0.016(3) 0.009(3) 0.014(4)
C65 0.042(4) 0.027(4) 0.023(3) 0.005(3) 0.008(3) 0.007(3)
C66 0.030(3) 0.021(3) 0.030(4) 0.006(3) 0.009(3) 0.007(3)
C67 0.113(8) 0.040(5) 0.046(5) 0.015(4) 0.005(6) 0.032(6)
C68 0.055(5) 0.037(4) 0.027(4) 0.007(3) 0.005(4) 0.011(4)
F61 0.123(5) 0.028(2) 0.056(3) 0.009(2) 0.004(3) 0.003(3)
F62 0.113(5) 0.059(4) 0.148(7) 0.000(4) 0.012(5) 0.052(4)
F63 0.332(12) 0.040(3) 0.049(4) 0.020(3) 0.010(5) 0.053(5)
F64 0.209(8) 0.067(4) 0.025(3) 0.005(3) -0.014(4) 0.055(4)
F65 0.090(4) 0.058(3) 0.037(3) 0.000(2) 0.004(3) -0.013(3)
F66 0.068(4) 0.125(5) 0.044(3) -0.015(3) 0.021(3) 0.014(4)
C71 0.039(4) 0.032(4) 0.026(4) 0.008(3) 0.004(3) 0.012(3)
C72 0.034(4) 0.039(4) 0.040(4) -0.004(3) 0.004(3) 0.008(3)
C73 0.033(4) 0.052(5) 0.067(6) 0.000(4) 0.015(4) 0.013(4)
C74 0.036(4) 0.047(5) 0.065(6) 0.011(4) 0.005(4) 0.015(4)
C75 0.039(4) 0.037(4) 0.038(4) 0.006(3) 0.002(3) 0.008(3)
C76 0.034(4) 0.033(4) 0.039(4) 0.011(3) 0.005(3) 0.010(3)
C77 0.044(6) 0.079(9) 0.131(12) -0.040(8) 0.033(7) 0.012(5)
C78 0.044(5) 0.048(5) 0.069(7) 0.000(5) -0.008(4) 0.001(4)
F71 0.113(6) 0.160(9) 0.111(7) -0.045(6) 0.062(6) 0.026(6)
F72 0.073(4) 0.061(4) 0.281(11) -0.042(6) 0.081(6) 0.015(4)
F73 0.046(4) 0.112(6) 0.196(9) -0.040(5) 0.015(4) 0.035(4)
F74 0.041(3) 0.062(4) 0.125(5) -0.008(3) 0.004(3) -0.004(3)
F75 0.153(7) 0.119(6) 0.056(4) 0.004(4) -0.027(4) -0.044(5)
F76 0.052(3) 0.041(3) 0.151(6) -0.020(3) -0.008(3) 0.006(3)

loop_
_atom_type_symbol
_atom_type_description
_atom_type_scat_dispersion_real
_atom_type_scat_dispersion_imag
_atom_type_scat_source
C C 0.0033 0.0016 'International Tables Vol C Tables 4.2.6.8 and 6.1.1.4'
H H 0.0000 0.0000 'International Tables Vol C Tables 4.2.6.8 and 6.1.1.4'
B B 0.0013 0.0007 'International Tables Vol C Tables 4.2.6.8 and 6.1.1.4'
N N 0.0061 0.0033 'International Tables Vol C Tables 4.2.6.8 and 6.1.1.4'
O O 0.0106 0.0060 'International Tables Vol C Tables 4.2.6.8 and 6.1.1.4'
F F 0.0171 0.0103 'International Tables Vol C Tables 4.2.6.8 and 6.1.1.4'
W W -0.8490 6.8722 'International Tables Vol C Tables 4.2.6.8 and 6.1.1.4'

loop_
_geom_angle_atom_site_label_1
_geom_angle_atom_site_label_2
_geom_angle_atom_site_label_3
_geom_angle
_geom_angle_site_symmetry_1
_geom_angle_site_symmetry_3
_geom_angle_publ_flag
N2 W1 C10 91.5(3) . . ?
N2 W1 O22 158.3(3) . . ?
C10 W1 O22 90.1(3) . . ?
N2 W1 C3 36.4(3) . . ?
C10 W1 C3 101.7(3) . . ?
O22 W1 C3 162.1(3) . . ?
N2 W1 O25 90.0(3) . . ?
C10 W1 O25 162.6(3) . . ?
O22 W1 O25 82.2(2) . . ?
C3 W1 O25 89.8(3) . . ?
N2 W1 C11 99.1(3) . . ?
C10 W1 C11 36.5(3) . . ?
O22 W1 C11 95.1(3) . . ?
C3 W1 C11 86.8(3) . . ?
O25 W1 C11 159.5(3) . . ?
N2 W1 O18 117.5(3) . . ?
C10 W1 O18 116.5(3) . . ?
O22 W1 O18 80.8(2) . . ?
C3 W1 O18 81.9(3) . . ?
O25 W1 O18 77.8(2) . . ?
C11 W1 O18 81.7(3) . . ?
N2 W1 O29 81.2(3) . . ?
C10 W1 O29 79.5(2) . . ?
O22 W1 O29 77.9(2) . . ?
C3 W1 O29 117.3(3) . . ?
O25 W1 O29 83.5(2) . . ?
C11 W1 O29 115.9(2) . . ?
O18 W1 O29 153.3(2) . . ?
C3 N2 C1 135.7(10) . . ?
C3 N2 W1 74.5(6) . . ?
C1 N2 W1 149.9(9) . . ?
N2 C3 C4 134.5(10) . . ?
N2 C3 W1 69.1(5) . . ?
C4 C3 W1 156.3(9) . . ?
C5 C4 C9 120.1(10) . . ?
C5 C4 C3 118.4(10) . . ?
C9 C4 C3 121.4(11) . . ?
C6 C5 C4 120.9(14) . . ?
C5 C6 C7 118.3(15) . . ?
C6 C7 C8 122.9(12) . . ?
C9 C8 C7 117.7(14) . . ?
C8 C9 C4 120.0(14) . . ?
C11 C10 W1 74.9(5) . . ?
C10 C11 C12 142.1(8) . . ?
C10 C11 W1 68.6(5) . . ?
C12 C11 W1 149.2(6) . . ?
C13 C12 C17 117.5(7) . . ?
C13 C12 C11 122.8(7) . . ?
C17 C12 C11 119.7(7) . . ?
C14 C13 C12 121.7(7) . . ?
C13 C14 C15 120.1(8) . . ?
C14 C15 C16 119.8(8) . . ?
C15 C16 C17 120.9(8) . . ?
C16 C17 C12 120.0(8) . . ?
C19 O18 W1 128.9(6) . . ?
O18 C19 C20 126.7(9) . . ?
O18 C19 C23 109.5(10) . . ?
C20 C19 C23 123.7(10) . . ?
C21 C20 C19 122.7(10) . . ?
O22 C21 C20 120.2(10) . . ?
O22 C21 C24 120.1(9) . . ?
C20 C21 C24 119.7(10) . . ?
C21 O22 W1 140.6(7) . . ?
C26 O25 W1 132.8(7) . . ?
O25 C26 C27 123.1(10) . . ?
O25 C26 C30 117.7(10) . . ?
C27 C26 C30 119.1(10) . . ?
C26 C27 C28 123.6(9) . . ?
O29 C28 C27 125.2(9) . . ?
O29 C28 C31 117.0(10) . . ?
C27 C28 C31 117.8(9) . . ?
C28 O29 W1 128.0(6) . . ?
C61 B40 C51 111.7(5) . . ?
C61 B40 C71 105.3(6) . . ?
C51 B40 C71 112.2(5) . . ?
C61 B40 C41 112.9(5) . . ?
C51 B40 C41 103.4(5) . . ?
C71 B40 C41 111.6(5) . . ?
C42 C41 C46 115.3(6) . . ?
C42 C41 B40 122.8(6) . . ?
C46 C41 B40 121.4(6) . . ?
C43 C42 C41 122.4(7) . . ?
C44 C43 C42 120.7(7) . . ?
C44 C43 C47 120.2(8) . . ?
C42 C43 C47 119.1(9) . . ?
C43 C44 C45 118.4(7) . . ?
C44 C45 C46 120.8(7) . . ?
C44 C45 C48 119.5(7) . . ?
C46 C45 C48 119.6(7) . . ?
C45 C46 C41 122.4(7) . . ?
F41 C47 F42 108.8(10) . . ?
F41 C47 F43 103.9(7) . . ?
F42 C47 F43 105.3(8) . . ?
F41 C47 C43 113.9(7) . . ?
F42 C47 C43 111.9(7) . . ?
F43 C47 C43 112.3(10) . . ?
F44 C48 F46 106.7(8) . . ?
F44 C48 F45 104.2(7) . . ?
F46 C48 F45 107.9(8) . . ?
F44 C48 C45 112.9(8) . . ?
F46 C48 C45 113.7(7) . . ?
F45 C48 C45 110.8(8) . . ?
C56 C51 C52 114.7(6) . . ?
C56 C51 B40 122.2(6) . . ?
C52 C51 B40 122.8(6) . . ?
C53 C52 C51 123.2(6) . . ?
C52 C53 C54 120.5(6) . . ?
C52 C53 C57 120.3(7) . . ?
C54 C53 C57 119.2(7) . . ?
C53 C54 C55 117.4(6) . . ?
C56 C55 C54 120.9(7) . . ?
C56 C55 C58 121.5(6) . . ?
C54 C55 C58 117.6(6) . . ?
C55 C56 C51 123.2(6) . . ?
F51 C57 F53 108.9(9) . . ?
F51 C57 F52 103.7(9) . . ?
F53 C57 F52 99.9(8) . . ?
F51 C57 C53 115.3(7) . . ?
F53 C57 C53 114.5(7) . . ?
F52 C57 C53 112.9(7) . . ?
F55 C58 F56 106.9(7) . . ?
F55 C58 F54 104.9(6) . . ?
F56 C58 F54 104.7(6) . . ?
F55 C58 C55 113.7(6) . . ?
F56 C58 C55 113.3(6) . . ?
F54 C58 C55 112.6(7) . . ?
C66 C61 C62 115.7(6) . . ?
C66 C61 B40 124.8(6) . . ?
C62 C61 B40 119.3(6) . . ?
C63 C62 C61 121.9(6) . . ?
C64 C63 C62 121.4(6) . . ?
C64 C63 C67 119.9(7) . . ?
C62 C63 C67 118.7(7) . . ?
C63 C64 C65 117.9(6) . . ?
C64 C65 C66 120.5(6) . . ?
C64 C65 C68 119.8(6) . . ?
C66 C65 C68 119.7(6) . . ?
C61 C66 C65 122.6(6) . . ?
F63 C67 F61 107.6(9) . . ?
F63 C67 F62 106.7(9) . . ?
F61 C67 F62 104.8(8) . . ?
F63 C67 C63 114.4(8) . . ?
F61 C67 C63 112.2(7) . . ?
F62 C67 C63 110.6(9) . . ?
F64 C68 F65 106.1(7) . . ?
F64 C68 F66 106.7(7) . . ?
F65 C68 F66 104.4(6) . . ?
F64 C68 C65 113.6(6) . . ?
F65 C68 C65 112.7(6) . . ?
F66 C68 C65 112.6(6) . . ?
C76 C71 C72 115.7(6) . . ?
C76 C71 B40 122.0(6) . . ?
C72 C71 B40 122.1(6) . . ?
C73 C72 C71 121.7(7) . . ?
C74 C73 C72 121.0(7) . . ?
C74 C73 C77 120.3(8) . . ?
C72 C73 C77 118.6(8) . . ?
C73 C74 C75 119.4(7) . . ?
C74 C75 C76 119.5(7) . . ?
C74 C75 C78 120.7(7) . . ?
C76 C75 C78 119.6(7) . . ?
C71 C76 C75 122.7(7) . . ?
F72 C77 F73 110.0(12) . . ?
F72 C77 F71 101.5(12) . . ?
F73 C77 F71 103.2(11) . . ?
F72 C77 C73 114.5(10) . . ?
F73 C77 C73 114.7(10) . . ?
F71 C77 C73 111.7(13) . . ?
F74 C78 F76 107.2(8) . . ?
F74 C78 F75 103.7(8) . . ?
F76 C78 F75 104.9(9) . . ?
F74 C78 C75 114.6(8) . . ?
F76 C78 C75 112.9(7) . . ?
F75 C78 C75 112.7(8) . . ?

loop_
_geom_bond_atom_site_label_1
_geom_bond_atom_site_label_2
_geom_bond_distance
_geom_bond_site_symmetry_2
_geom_bond_publ_flag
W1 N2 1.990(8) . ?
W1 C10 2.008(8) . ?
W1 O22 2.041(6) . ?
W1 C3 2.052(9) . ?
W1 O25 2.064(5) . ?
W1 C11 2.082(8) . ?
W1 O18 2.101(5) . ?
W1 O29 2.110(5) . ?
C1 N2 1.379(13) . ?
N2 C3 1.264(12) . ?
C3 C4 1.461(12) . ?
C4 C5 1.389(16) . ?
C4 C9 1.399(15) . ?
C5 C6 1.377(14) . ?
C6 C7 1.38(2) . ?
C7 C8 1.40(2) . ?
C8 C9 1.392(16) . ?
C10 C11 1.282(10) . ?
C11 C12 1.427(10) . ?
C12 C13 1.398(10) . ?
C12 C17 1.411(10) . ?
C13 C14 1.368(10) . ?
C14 C15 1.376(11) . ?
C15 C16 1.376(12) . ?
C16 C17 1.381(11) . ?
O18 C19 1.326(13) . ?
C19 C20 1.420(15) . ?
C19 C23 1.519(13) . ?
C20 C21 1.390(14) . ?
C21 O22 1.252(11) . ?
C21 C24 1.449(13) . ?
O25 C26 1.212(11) . ?
C26 C27 1.420(15) . ?
C26 C30 1.522(13) . ?
C27 C28 1.446(15) . ?
C28 O29 1.225(11) . ?
C28 C31 1.503(13) . ?
B40 C61 1.633(10) . ?
B40 C51 1.633(10) . ?
B40 C71 1.639(10) . ?
B40 C41 1.655(10) . ?
C41 C42 1.397(9) . ?
C41 C46 1.402(9) . ?
C42 C43 1.392(10) . ?
C43 C44 1.373(12) . ?
C43 C47 1.487(12) . ?
C44 C45 1.381(11) . ?
C45 C46 1.384(10) . ?
C45 C48 1.503(11) . ?
C47 F41 1.313(11) . ?
C47 F42 1.313(12) . ?
C47 F43 1.360(13) . ?
C48 F44 1.314(9) . ?
C48 F46 1.326(11) . ?
C48 F45 1.330(10) . ?
C51 C56 1.401(9) . ?
C51 C52 1.405(9) . ?
C52 C53 1.385(10) . ?
C53 C54 1.396(10) . ?
C53 C57 1.483(10) . ?
C54 C55 1.401(10) . ?
C55 C56 1.377(10) . ?
C55 C58 1.499(10) . ?
C57 F51 1.242(10) . ?
C57 F53 1.272(10) . ?
C57 F52 1.306(10) . ?
C58 F55 1.322(9) . ?
C58 F56 1.334(9) . ?
C58 F54 1.335(9) . ?
C61 C66 1.391(9) . ?
C61 C62 1.406(9) . ?
C62 C63 1.392(10) . ?
C63 C64 1.378(10) . ?
C63 C67 1.509(11) . ?
C64 C65 1.392(10) . ?
C65 C66 1.395(9) . ?
C65 C68 1.492(9) . ?
C67 F63 1.286(11) . ?
C67 F61 1.328(11) . ?
C67 F62 1.333(12) . ?
C68 F64 1.313(9) . ?
C68 F65 1.321(9) . ?
C68 F66 1.323(9) . ?
C71 C76 1.395(9) . ?
C71 C72 1.399(10) . ?
C72 C73 1.392(10) . ?
C73 C74 1.370(11) . ?
C73 C77 1.483(12) . ?
C74 C75 1.372(11) . ?
C75 C76 1.404(10) . ?
C75 C78 1.475(11) . ?
C77 F72 1.313(14) . ?
C77 F73 1.319(13) . ?
C77 F71 1.323(19) . ?
C78 F74 1.312(10) . ?
C78 F76 1.314(11) . ?
C78 F75 1.342(12) . ?

loop_
_geom_torsion_atom_site_label_1
_geom_torsion_atom_site_label_2
_geom_torsion_atom_site_label_3
_geom_torsion_atom_site_label_4
_geom_torsion
_geom_torsion_site_symmetry_1
_geom_torsion_site_symmetry_2
_geom_torsion_site_symmetry_3
_geom_torsion_site_symmetry_4
_geom_torsion_publ_flag
C10 W1 N2 C3 -107.8(5) . . . . ?
O22 W1 N2 C3 158.1(6) . . . . ?
O25 W1 N2 C3 89.6(5) . . . . ?
C11 W1 N2 C3 -71.9(6) . . . . ?
O18 W1 N2 C3 13.4(6) . . . . ?
O29 W1 N2 C3 173.0(5) . . . . ?
C10 W1 N2 C1 71.3(16) . . . . ?
O22 W1 N2 C1 -23(2) . . . . ?
C3 W1 N2 C1 179.1(18) . . . . ?
O25 W1 N2 C1 -91.3(16) . . . . ?
C11 W1 N2 C1 107.2(16) . . . . ?
O18 W1 N2 C1 -167.6(15) . . . . ?
O29 W1 N2 C1 -7.9(16) . . . . ?
C1 N2 C3 C4 2(2) . . . . ?
W1 N2 C3 C4 -178.9(11) . . . . ?
C1 N2 C3 W1 -179.3(13) . . . . ?
C10 W1 C3 N2 76.4(6) . . . . ?
O22 W1 C3 N2 -153.4(8) . . . . ?
O25 W1 C3 N2 -90.3(5) . . . . ?
C11 W1 C3 N2 109.9(5) . . . . ?
O18 W1 C3 N2 -168.1(5) . . . . ?
O29 W1 C3 N2 -7.7(6) . . . . ?
N2 W1 C3 C4 178.1(19) . . . . ?
C10 W1 C3 C4 -105.5(16) . . . . ?
O22 W1 C3 C4 25(2) . . . . ?
O25 W1 C3 C4 87.7(16) . . . . ?
C11 W1 C3 C4 -72.0(16) . . . . ?
O18 W1 C3 C4 10.0(16) . . . . ?
O29 W1 C3 C4 170.3(15) . . . . ?
N2 C3 C4 C5 167.2(10) . . . . ?
W1 C3 C4 C5 -10(2) . . . . ?
N2 C3 C4 C9 -10.6(16) . . . . ?
W1 C3 C4 C9 171.9(13) . . . . ?
C9 C4 C5 C6 0.4(15) . . . . ?
C3 C4 C5 C6 -177.5(9) . . . . ?
C4 C5 C6 C7 0.6(18) . . . . ?
C5 C6 C7 C8 -3(2) . . . . ?
C6 C7 C8 C9 4(2) . . . . ?
C7 C8 C9 C4 -2.8(19) . . . . ?
C5 C4 C9 C8 0.8(16) . . . . ?
C3 C4 C9 C8 178.5(10) . . . . ?
N2 W1 C10 C11 103.3(5) . . . . ?
O22 W1 C10 C11 -98.4(5) . . . . ?
C3 W1 C10 C11 68.0(6) . . . . ?
O25 W1 C10 C11 -161.8(7) . . . . ?
O18 W1 C10 C11 -18.7(6) . . . . ?
O29 W1 C10 C11 -176.0(5) . . . . ?
W1 C10 C11 C12 178.8(11) . . . . ?
N2 W1 C11 C10 -80.2(5) . . . . ?
O22 W1 C11 C10 83.3(5) . . . . ?
C3 W1 C11 C10 -114.6(6) . . . . ?
O25 W1 C11 C10 164.6(6) . . . . ?
O18 W1 C11 C10 163.2(5) . . . . ?
O29 W1 C11 C10 4.4(6) . . . . ?
N2 W1 C11 C12 101.3(11) . . . . ?
C10 W1 C11 C12 -178.5(14) . . . . ?
O22 W1 C11 C12 -95.2(11) . . . . ?
C3 W1 C11 C12 66.9(11) . . . . ?
O25 W1 C11 C12 -14.0(16) . . . . ?
O18 W1 C11 C12 -15.3(11) . . . . ?
O29 W1 C11 C12 -174.2(10) . . . . ?
C10 C11 C12 C13 178.8(10) . . . . ?
W1 C11 C12 C13 -3.4(15) . . . . ?
C10 C11 C12 C17 -1.2(15) . . . . ?
W1 C11 C12 C17 176.5(8) . . . . ?
C17 C12 C13 C14 -1.0(11) . . . . ?
C11 C12 C13 C14 179.0(7) . . . . ?
C12 C13 C14 C15 0.5(12) . . . . ?
C13 C14 C15 C16 0.3(12) . . . . ?
C14 C15 C16 C17 -0.5(12) . . . . ?
C15 C16 C17 C12 -0.1(12) . . . . ?
C13 C12 C17 C16 0.8(11) . . . . ?
C11 C12 C17 C16 -179.2(7) . . . . ?
N2 W1 O18 C19 162.5(8) . . . . ?
C10 W1 O18 C19 -90.4(9) . . . . ?
O22 W1 O18 C19 -5.0(8) . . . . ?
C3 W1 O18 C19 170.5(9) . . . . ?
O25 W1 O18 C19 79.0(8) . . . . ?
C11 W1 O18 C19 -101.5(9) . . . . ?
O29 W1 O18 C19 32.3(12) . . . . ?
W1 O18 C19 C20 4.4(16) . . . . ?
W1 O18 C19 C23 -171.7(8) . . . . ?
O18 C19 C20 C21 -0.8(19) . . . . ?
C23 C19 C20 C21 174.8(12) . . . . ?
C19 C20 C21 O22 0.1(17) . . . . ?
C19 C20 C21 C24 -178.3(10) . . . . ?
C20 C21 O22 W1 -3.9(15) . . . . ?
C24 C21 O22 W1 174.5(6) . . . . ?
N2 W1 O22 C21 -143.4(10) . . . . ?
C10 W1 O22 C21 122.2(9) . . . . ?
C3 W1 O22 C21 -9.4(15) . . . . ?
O25 W1 O22 C21 -73.5(9) . . . . ?
C11 W1 O22 C21 86.0(9) . . . . ?
O18 W1 O22 C21 5.3(9) . . . . ?
O29 W1 O22 C21 -158.5(9) . . . . ?
N2 W1 O25 C26 99.2(9) . . . . ?
C10 W1 O25 C26 4.1(14) . . . . ?
O22 W1 O25 C26 -60.4(8) . . . . ?
C3 W1 O25 C26 135.6(9) . . . . ?
C11 W1 O25 C26 -144.0(9) . . . . ?
O18 W1 O25 C26 -142.6(9) . . . . ?
O29 W1 O25 C26 18.1(8) . . . . ?
W1 O25 C26 C27 -11.1(15) . . . . ?
W1 O25 C26 C30 169.9(6) . . . . ?
O25 C26 C27 C28 -2.7(18) . . . . ?
C30 C26 C27 C28 176.3(10) . . . . ?
C26 C27 C28 O29 -1(2) . . . . ?
C26 C27 C28 C31 -177.9(11) . . . . ?
C27 C28 O29 W1 16.3(18) . . . . ?
C31 C28 O29 W1 -166.4(7) . . . . ?
N2 W1 O29 C28 -111.1(10) . . . . ?
C10 W1 O29 C28 155.7(10) . . . . ?
O22 W1 O29 C28 63.3(9) . . . . ?
C3 W1 O29 C28 -106.4(10) . . . . ?
O25 W1 O29 C28 -20.1(9) . . . . ?
C11 W1 O29 C28 153.1(9) . . . . ?
O18 W1 O29 C28 25.7(12) . . . . ?
C61 B40 C41 C42 150.9(6) . . . . ?
C51 B40 C41 C42 -88.2(7) . . . . ?
C71 B40 C41 C42 32.5(9) . . . . ?
C61 B40 C41 C46 -37.9(9) . . . . ?
C51 B40 C41 C46 83.0(7) . . . . ?
C71 B40 C41 C46 -156.3(6) . . . . ?
C46 C41 C42 C43 1.9(10) . . . . ?
B40 C41 C42 C43 173.6(7) . . . . ?
C41 C42 C43 C44 -0.2(12) . . . . ?
C41 C42 C43 C47 177.0(7) . . . . ?
C42 C43 C44 C45 -1.3(12) . . . . ?
C47 C43 C44 C45 -178.5(8) . . . . ?
C43 C44 C45 C46 1.0(12) . . . . ?
C43 C44 C45 C48 178.2(7) . . . . ?
C44 C45 C46 C41 0.8(11) . . . . ?
C48 C45 C46 C41 -176.4(7) . . . . ?
C42 C41 C46 C45 -2.2(10) . . . . ?
B40 C41 C46 C45 -174.0(7) . . . . ?
C44 C43 C47 F41 -142.9(9) . . . . ?
C42 C43 C47 F41 39.9(13) . . . . ?
C44 C43 C47 F42 93.1(12) . . . . ?
C42 C43 C47 F42 -84.1(11) . . . . ?
C44 C43 C47 F43 -25.1(11) . . . . ?
C42 C43 C47 F43 157.6(7) . . . . ?
C44 C45 C48 F44 28.8(12) . . . . ?
C46 C45 C48 F44 -154.0(8) . . . . ?
C44 C45 C48 F46 150.6(8) . . . . ?
C46 C45 C48 F46 -32.2(10) . . . . ?
C44 C45 C48 F45 -87.7(10) . . . . ?
C46 C45 C48 F45 89.6(10) . . . . ?
C61 B40 C51 C56 33.3(9) . . . . ?
C71 B40 C51 C56 151.2(6) . . . . ?
C41 B40 C51 C56 -88.4(7) . . . . ?
C61 B40 C51 C52 -153.1(6) . . . . ?
C71 B40 C51 C52 -35.2(9) . . . . ?
C41 B40 C51 C52 85.2(7) . . . . ?
C56 C51 C52 C53 -1.0(10) . . . . ?
B40 C51 C52 C53 -175.0(6) . . . . ?
C51 C52 C53 C54 0.4(11) . . . . ?
C51 C52 C53 C57 -178.0(7) . . . . ?
C52 C53 C54 C55 0.8(11) . . . . ?
C57 C53 C54 C55 179.2(7) . . . . ?
C53 C54 C55 C56 -1.3(11) . . . . ?
C53 C54 C55 C58 177.7(7) . . . . ?
C54 C55 C56 C51 0.7(11) . . . . ?
C58 C55 C56 C51 -178.3(7) . . . . ?
C52 C51 C56 C55 0.5(10) . . . . ?
B40 C51 C56 C55 174.5(6) . . . . ?
C52 C53 C57 F51 -12.2(13) . . . . ?
C54 C53 C57 F51 169.4(10) . . . . ?
C52 C53 C57 F53 115.4(10) . . . . ?
C54 C53 C57 F53 -63.0(11) . . . . ?
C52 C53 C57 F52 -131.1(9) . . . . ?
C54 C53 C57 F52 50.5(11) . . . . ?
C56 C55 C58 F55 -120.7(8) . . . . ?
C54 C55 C58 F55 60.3(10) . . . . ?
C56 C55 C58 F56 1.7(11) . . . . ?
C54 C55 C58 F56 -177.4(7) . . . . ?
C56 C55 C58 F54 120.2(8) . . . . ?
C54 C55 C58 F54 -58.8(9) . . . . ?
C51 B40 C61 C66 -143.9(6) . . . . ?
C71 B40 C61 C66 94.2(7) . . . . ?
C41 B40 C61 C66 -27.9(9) . . . . ?
C51 B40 C61 C62 41.3(8) . . . . ?
C71 B40 C61 C62 -80.7(7) . . . . ?
C41 B40 C61 C62 157.3(6) . . . . ?
C66 C61 C62 C63 0.8(10) . . . . ?
B40 C61 C62 C63 176.1(7) . . . . ?
C61 C62 C63 C64 0.3(12) . . . . ?
C61 C62 C63 C67 178.3(8) . . . . ?
C62 C63 C64 C65 -0.3(12) . . . . ?
C67 C63 C64 C65 -178.3(8) . . . . ?
C63 C64 C65 C66 -0.7(11) . . . . ?
C63 C64 C65 C68 179.7(7) . . . . ?
C62 C61 C66 C65 -1.8(9) . . . . ?
B40 C61 C66 C65 -176.8(6) . . . . ?
C64 C65 C66 C61 1.9(10) . . . . ?
C68 C65 C66 C61 -178.5(6) . . . . ?
C64 C63 C67 F63 -17.0(14) . . . . ?
C62 C63 C67 F63 164.9(9) . . . . ?
C64 C63 C67 F61 -140.0(8) . . . . ?
C62 C63 C67 F61 42.0(12) . . . . ?
C64 C63 C67 F62 103.4(10) . . . . ?
C62 C63 C67 F62 -74.6(10) . . . . ?
C64 C65 C68 F64 -11.8(11) . . . . ?
C66 C65 C68 F64 168.6(7) . . . . ?
C64 C65 C68 F65 -132.6(7) . . . . ?
C66 C65 C68 F65 47.8(9) . . . . ?
C64 C65 C68 F66 109.6(8) . . . . ?
C66 C65 C68 F66 -70.0(9) . . . . ?
C61 B40 C71 C76 91.2(7) . . . . ?
C51 B40 C71 C76 -30.5(9) . . . . ?
C41 B40 C71 C76 -145.9(7) . . . . ?
C61 B40 C71 C72 -83.1(8) . . . . ?
C51 B40 C71 C72 155.2(7) . . . . ?
C41 B40 C71 C72 39.7(9) . . . . ?
C76 C71 C72 C73 2.0(12) . . . . ?
B40 C71 C72 C73 176.7(8) . . . . ?
C71 C72 C73 C74 -1.5(15) . . . . ?
C71 C72 C73 C77 -179.7(11) . . . . ?
C72 C73 C74 C75 -1.0(15) . . . . ?
C77 C73 C74 C75 177.1(12) . . . . ?
C73 C74 C75 C76 2.8(13) . . . . ?
C73 C74 C75 C78 179.0(9) . . . . ?
C72 C71 C76 C75 -0.1(11) . . . . ?
B40 C71 C76 C75 -174.8(7) . . . . ?
C74 C75 C76 C71 -2.3(12) . . . . ?
C78 C75 C76 C71 -178.5(8) . . . . ?
C74 C73 C77 F72 148.4(13) . . . . ?
C72 C73 C77 F72 -33(2) . . . . ?
C74 C73 C77 F73 20(2) . . . . ?
C72 C73 C77 F73 -162.0(12) . . . . ?
C74 C73 C77 F71 -97.0(12) . . . . ?
C72 C73 C77 F71 81.2(13) . . . . ?
C74 C75 C78 F74 19.6(14) . . . . ?
C76 C75 C78 F74 -164.3(8) . . . . ?
C74 C75 C78 F76 142.7(9) . . . . ?
C76 C75 C78 F76 -41.1(13) . . . . ?
C74 C75 C78 F75 -98.7(11) . . . . ?
C76 C75 C78 F75 77.5(11) . . . . ?
